data_8105226
loop_
_publ_author_name
'Yang, Xue-Mei'
'Zhu, Tao'
'Lin, Long'

_publ_section_title
;
 Crystal structure of
 bis(3-methyl-N-(1-(pyrazin-2-yl)ethylidene)benzohydrazonato-\k3
 O,N,N&#x2032;)nickel(II), C28H26N8O2Ni
;
_journal_issue 3
_journal_name_full 'Zeitschrift f\"ur Kristallographie - New Crystal Structures'
_journal_page_first 585
_journal_page_last 586
_journal_paper_doi 10.1515/ncrs-2019-0833
_journal_volume 235
_journal_year 2020
_chemical_formula_sum 'C28 H26 N8 Ni O2'
_chemical_formula_weight 565.28
_space_group_crystal_system orthorhombic
_space_group_IT_number 41
_space_group_name_Hall 'A 2 -2ab'
_space_group_name_H-M_alt 'A e a 2'
_atom_sites_solution_hydrogens geom
_cell_angle_alpha 90
_cell_angle_beta 90
_cell_angle_gamma 90
_cell_formula_units_Z 4
_cell_length_a 11.813(10)
_cell_length_b 21.433(17)
_cell_length_c 10.030(8)
_cell_measurement_reflns_used 954
_cell_measurement_temperature 296(2)
_cell_measurement_theta_max 21.59
_cell_measurement_theta_min 2.83
_cell_volume 2539(4)
_computing_cell_refinement 'Bruker SAINT'
_computing_data_collection 'Bruker APEX2'
_computing_data_reduction 'Bruker SAINT'
_computing_molecular_graphics 'Bruker SHELXTL'
_computing_publication_material 'Bruker SHELXTL'
_computing_structure_refinement 'SHELXL-2014/7 (Sheldrick, 2014)'
_computing_structure_solution 'SHELXS-97 (Sheldrick, 2008)'
_diffrn_ambient_temperature 296(2)
_diffrn_measured_fraction_theta_full 1.000
_diffrn_measured_fraction_theta_max 1.000
_diffrn_measurement_device_type 'Bruker APEX-II CCD'
_diffrn_measurement_method '\f and \w scans'
_diffrn_radiation_type MoK\a
_diffrn_radiation_wavelength 0.71073
_diffrn_reflns_av_R_equivalents 0.0772
_diffrn_reflns_av_unetI/netI 0.0939
_diffrn_reflns_Laue_measured_fraction_full 1.000
_diffrn_reflns_Laue_measured_fraction_max 1.000
_diffrn_reflns_limit_h_max 11
_diffrn_reflns_limit_h_min -14
_diffrn_reflns_limit_k_max 25
_diffrn_reflns_limit_k_min -24
_diffrn_reflns_limit_l_max 10
_diffrn_reflns_limit_l_min -11
_diffrn_reflns_number 6034
_diffrn_reflns_point_group_measured_fraction_full 0.902
_diffrn_reflns_point_group_measured_fraction_max 0.902
_diffrn_reflns_theta_full 24.998
_diffrn_reflns_theta_max 24.998
_diffrn_reflns_theta_min 1.900
_exptl_absorpt_coefficient_mu 0.808
_exptl_absorpt_correction_T_max 0.894
_exptl_absorpt_correction_T_min 0.876
_exptl_absorpt_correction_type multi-scan
_exptl_absorpt_process_details sadabs
_exptl_crystal_colour black
_exptl_crystal_density_diffrn 1.479
_exptl_crystal_description block
_exptl_crystal_F_000 1176
_exptl_crystal_size_max 0.170
_exptl_crystal_size_mid 0.150
_exptl_crystal_size_min 0.140
_refine_diff_density_max 0.294
_refine_diff_density_min -0.380
_refine_diff_density_rms 0.059
_refine_ls_abs_structure_details
; 
 Flack x determined using 380 quotients [(I+)-(I-)]/[(I+)+(I-)] 
 (Parsons, Flack and Wagner, Acta Cryst. B69 (2013) 249-259). 
;
_refine_ls_abs_structure_Flack -0.02(4)
_refine_ls_extinction_coef .
_refine_ls_extinction_method none
_refine_ls_goodness_of_fit_ref 1.003
_refine_ls_hydrogen_treatment constr
_refine_ls_matrix_type full
_refine_ls_number_parameters 179
_refine_ls_number_reflns 2012
_refine_ls_number_restraints 1
_refine_ls_restrained_S_all 1.003
_refine_ls_R_factor_all 0.0904
_refine_ls_R_factor_gt 0.0457
_refine_ls_shift/su_max 0.000
_refine_ls_shift/su_mean 0.000
_refine_ls_structure_factor_coef Fsqd
_refine_ls_weighting_details 'w=1/[\s^2^(Fo^2^)+(0.0256P)^2^] where P=(Fo^2^+2Fc^2^)/3'
_refine_ls_weighting_scheme calc
_refine_ls_wR_factor_gt 0.0838
_refine_ls_wR_factor_ref 0.0992
_reflns_Friedel_coverage 0.694
_reflns_Friedel_fraction_full 0.790
_reflns_Friedel_fraction_max 0.790
_reflns_number_gt 1306
_reflns_number_total 2012
_reflns_threshold_expression 'I > 2\s(I)'
_cod_data_source_file suppl_ncrs-2019-0833_suppl.cif
_cod_data_source_block 1
_cod_original_sg_symbol_Hall 'A 2 -2ac'
_cod_original_sg_symbol_H-M 'A b a 2'
_cod_database_code 8105226
_shelx_space_group_comment
; 
The symmetry employed for this shelxl refinement is uniquely defined 
by the following loop, which should always be used as a source of 
symmetry information in preference to the above space-group names. 
They are only intended as comments. 
;
_shelx_estimated_absorpt_t_min 0.875
_shelx_estimated_absorpt_t_max 0.895

loop_
_space_group_symop_operation_xyz
'x, y, z'
'-x, -y, z'
'x+1/2, -y+1/2, z'
'-x+1/2, y+1/2, z'
'x, y+1/2, z+1/2'
'-x, -y+1/2, z+1/2'
'x+1/2, -y+1, z+1/2'
'-x+1/2, y+1, z+1/2'

loop_
_atom_site_label
_atom_site_type_symbol
_atom_site_fract_x
_atom_site_fract_y
_atom_site_fract_z
_atom_site_U_iso_or_equiv
_atom_site_adp_type
_atom_site_occupancy
_atom_site_site_symmetry_order
_atom_site_calc_flag
_atom_site_refinement_flags_posn
_atom_site_refinement_flags_adp
_atom_site_refinement_flags_occupancy
_atom_site_disorder_assembly
_atom_site_disorder_group
Ni1 Ni 0.0000 0.5000 0.55930(15) 0.0404(3) Uani 1 2 d S T P . .
O1 O 0.0102(4) 0.4242(2) 0.4204(5) 0.0507(14) Uani 1 1 d . . . . .
N1 N 0.0663(5) 0.5596(3) 0.7183(7) 0.0518(17) Uani 1 1 d . . . . .
N2 N 0.1822(8) 0.6144(3) 0.9289(7) 0.072(2) Uani 1 1 d . . . . .
N3 N 0.1597(4) 0.4778(2) 0.5641(8) 0.0439(13) Uani 1 1 d . . . . .
N4 N 0.1990(5) 0.4298(3) 0.4844(6) 0.0471(15) Uani 1 1 d . . . . .
C1 C 0.0130(8) 0.5941(4) 0.8078(9) 0.068(2) Uani 1 1 d . . . . .
H1 H -0.0645 0.6006 0.7994 0.081 Uiso 1 1 calc R U . . .
C2 C 0.0698(10) 0.6204(4) 0.9124(10) 0.078(3) Uani 1 1 d . . . . .
H2 H 0.0290 0.6434 0.9747 0.094 Uiso 1 1 calc R U . . .
C3 C 0.2374(9) 0.5803(3) 0.8388(8) 0.058(2) Uani 1 1 d . . . . .
H3 H 0.3155 0.5757 0.8460 0.069 Uiso 1 1 calc R U . . .
C4 C 0.1796(6) 0.5509(3) 0.7324(7) 0.0432(18) Uani 1 1 d . . . . .
C5 C 0.2312(6) 0.5062(3) 0.6400(7) 0.0418(17) Uani 1 1 d . . . . .
C6 C 0.3546(6) 0.4930(3) 0.6417(7) 0.056(2) Uani 1 1 d . . . . .
H6A H 0.3668 0.4498 0.6625 0.084 Uiso 1 1 calc R U . . .
H6B H 0.3905 0.5186 0.7079 0.084 Uiso 1 1 calc R U . . .
H6C H 0.3862 0.5022 0.5557 0.084 Uiso 1 1 calc R U . . .
C7 C 0.1111(7) 0.4044(4) 0.4200(7) 0.0437(19) Uani 1 1 d . . . . .
C8 C 0.1393(6) 0.3458(3) 0.3439(8) 0.0424(17) Uani 1 1 d . . . . .
C9 C 0.2404(7) 0.3147(3) 0.3705(8) 0.054(2) Uani 1 1 d . . . . .
H9 H 0.2911 0.3301 0.4333 0.065 Uiso 1 1 calc R U . . .
C10 C 0.2637(9) 0.2597(4) 0.3006(14) 0.071(2) Uani 1 1 d . . . . .
H10 H 0.3310 0.2385 0.3168 0.085 Uiso 1 1 calc R U . . .
C11 C 0.1895(8) 0.2367(4) 0.2091(9) 0.063(2) Uani 1 1 d . . . . .
H11 H 0.2075 0.2003 0.1632 0.075 Uiso 1 1 calc R U . . .
C12 C 0.0875(8) 0.2664(4) 0.1829(7) 0.057(2) Uani 1 1 d . . . . .
C13 C 0.0641(6) 0.3216(3) 0.2532(7) 0.047(2) Uani 1 1 d . . . . .
H13 H -0.0039 0.3423 0.2380 0.056 Uiso 1 1 calc R U . . .
C14 C 0.0059(8) 0.2374(4) 0.0874(9) 0.084(3) Uani 1 1 d . . . . .
H14A H -0.0701 0.2441 0.1183 0.125 Uiso 1 1 calc R U . . .
H14B H 0.0203 0.1934 0.0815 0.125 Uiso 1 1 calc R U . . .
H14C H 0.0149 0.2560 0.0010 0.125 Uiso 1 1 calc R U . . .

loop_
_atom_site_aniso_label
_atom_site_aniso_U_11
_atom_site_aniso_U_22
_atom_site_aniso_U_33
_atom_site_aniso_U_23
_atom_site_aniso_U_13
_atom_site_aniso_U_12
Ni1 0.0348(6) 0.0518(6) 0.0345(6) 0.000 0.000 -0.0014(7)
O1 0.040(3) 0.060(3) 0.052(3) -0.004(3) -0.001(3) 0.006(3)
N1 0.049(4) 0.058(4) 0.049(4) 0.003(4) 0.004(4) 0.006(4)
N2 0.107(7) 0.064(5) 0.043(4) -0.008(4) -0.006(5) -0.004(5)
N3 0.039(3) 0.053(3) 0.040(3) -0.004(5) -0.009(4) -0.004(3)
N4 0.045(4) 0.052(4) 0.044(3) -0.008(3) -0.001(3) 0.005(3)
C1 0.069(6) 0.073(6) 0.062(6) -0.006(5) 0.007(6) 0.015(6)
C2 0.092(8) 0.071(7) 0.071(7) -0.006(6) 0.022(7) 0.019(6)
C3 0.071(6) 0.056(4) 0.046(6) 0.006(4) -0.013(5) 0.001(5)
C4 0.040(4) 0.051(4) 0.039(4) 0.007(4) -0.001(4) -0.006(4)
C5 0.039(4) 0.045(4) 0.041(4) 0.006(4) 0.000(3) 0.011(4)
C6 0.045(5) 0.065(5) 0.058(5) 0.003(4) -0.002(4) -0.003(5)
C7 0.047(5) 0.053(5) 0.031(4) 0.006(4) 0.002(4) -0.002(4)
C8 0.044(4) 0.049(4) 0.035(4) 0.001(4) 0.006(4) -0.002(4)
C9 0.055(5) 0.054(4) 0.054(5) 0.005(4) -0.002(4) 0.010(5)
C10 0.069(6) 0.064(5) 0.080(5) -0.008(6) 0.004(6) 0.011(7)
C11 0.078(6) 0.051(5) 0.059(5) -0.014(5) 0.003(5) 0.003(5)
C12 0.080(7) 0.054(5) 0.036(5) 0.003(4) 0.004(5) -0.011(5)
C13 0.053(5) 0.053(5) 0.034(4) 0.008(4) 0.002(4) -0.004(4)
C14 0.117(7) 0.073(5) 0.061(9) -0.015(5) -0.007(6) -0.017(6)

loop_
_atom_type_symbol
_atom_type_description
_atom_type_scat_dispersion_real
_atom_type_scat_dispersion_imag
_atom_type_scat_source
C C 0.0033 0.0016 'International Tables Vol C Tables 4.2.6.8 and 6.1.1.4'
H H 0.0000 0.0000 'International Tables Vol C Tables 4.2.6.8 and 6.1.1.4'
N N 0.0061 0.0033 'International Tables Vol C Tables 4.2.6.8 and 6.1.1.4'
O O 0.0106 0.0060 'International Tables Vol C Tables 4.2.6.8 and 6.1.1.4'
Ni Ni 0.3393 1.1124 'International Tables Vol C Tables 4.2.6.8 and 6.1.1.4'

loop_
_geom_angle_atom_site_label_1
_geom_angle_atom_site_label_2
_geom_angle_atom_site_label_3
_geom_angle
_geom_angle_site_symmetry_1
_geom_angle_site_symmetry_3
N3 Ni1 N3 177.2(5) . 2_565
N3 Ni1 O1 77.1(2) . .
N3 Ni1 O1 104.8(2) 2_565 .
N3 Ni1 O1 104.8(2) . 2_565
N3 Ni1 O1 77.1(2) 2_565 2_565
O1 Ni1 O1 98.9(3) . 2_565
N3 Ni1 N1 77.1(3) . .
N3 Ni1 N1 100.8(3) 2_565 .
O1 Ni1 N1 153.6(2) . .
O1 Ni1 N1 92.9(2) 2_565 .
N3 Ni1 N1 100.8(3) . 2_565
N3 Ni1 N1 77.1(3) 2_565 2_565
O1 Ni1 N1 92.9(2) . 2_565
O1 Ni1 N1 153.6(2) 2_565 2_565
N1 Ni1 N1 86.5(3) . 2_565
C7 O1 Ni1 108.0(5) . .
C1 N1 C4 118.3(7) . .
C1 N1 Ni1 130.6(6) . .
C4 N1 Ni1 110.4(5) . .
C3 N2 C2 116.9(8) . .
C5 N3 N4 118.2(6) . .
C5 N3 Ni1 122.3(5) . .
N4 N3 Ni1 119.5(4) . .
C7 N4 N3 108.7(6) . .
N1 C1 C2 121.2(9) . .
N1 C1 H1 119.4 . .
C2 C1 H1 119.4 . .
N2 C2 C1 122.6(9) . .
N2 C2 H2 118.7 . .
C1 C2 H2 118.7 . .
N2 C3 C4 121.3(9) . .
N2 C3 H3 119.4 . .
C4 C3 H3 119.4 . .
N1 C4 C3 119.6(7) . .
N1 C4 C5 115.7(6) . .
C3 C4 C5 124.5(7) . .
N3 C5 C4 114.2(6) . .
N3 C5 C6 124.1(6) . .
C4 C5 C6 121.7(6) . .
C5 C6 H6A 109.5 . .
C5 C6 H6B 109.5 . .
H6A C6 H6B 109.5 . .
C5 C6 H6C 109.5 . .
H6A C6 H6C 109.5 . .
H6B C6 H6C 109.5 . .
O1 C7 N4 126.4(7) . .
O1 C7 C8 119.3(7) . .
N4 C7 C8 114.3(7) . .
C13 C8 C9 120.1(7) . .
C13 C8 C7 120.4(7) . .
C9 C8 C7 119.4(7) . .
C8 C9 C10 118.4(9) . .
C8 C9 H9 120.8 . .
C10 C9 H9 120.8 . .
C11 C10 C9 121.1(9) . .
C11 C10 H10 119.5 . .
C9 C10 H10 119.5 . .
C10 C11 C12 121.3(8) . .
C10 C11 H11 119.4 . .
C12 C11 H11 119.4 . .
C11 C12 C13 117.6(8) . .
C11 C12 C14 119.3(8) . .
C13 C12 C14 123.0(8) . .
C8 C13 C12 121.5(7) . .
C8 C13 H13 119.3 . .
C12 C13 H13 119.3 . .
C12 C14 H14A 109.5 . .
C12 C14 H14B 109.5 . .
H14A C14 H14B 109.5 . .
C12 C14 H14C 109.5 . .
H14A C14 H14C 109.5 . .
H14B C14 H14C 109.5 . .

loop_
_geom_bond_atom_site_label_1
_geom_bond_atom_site_label_2
_geom_bond_distance
_geom_bond_site_symmetry_2
Ni1 N3 1.946(5) .
Ni1 N3 1.946(5) 2_565
Ni1 O1 2.144(5) .
Ni1 O1 2.144(5) 2_565
Ni1 N1 2.188(7) .
Ni1 N1 2.188(7) 2_565
O1 C7 1.265(8) .
N1 C1 1.323(10) .
N1 C4 1.358(9) .
N2 C3 1.333(10) .
N2 C2 1.344(11) .
N3 C5 1.289(8) .
N3 N4 1.384(7) .
N4 C7 1.339(9) .
C1 C2 1.367(12) .
C1 H1 0.9300 .
C2 H2 0.9300 .
C3 C4 1.415(10) .
C3 H3 0.9300 .
C4 C5 1.466(9) .
C5 C6 1.485(9) .
C6 H6A 0.9600 .
C6 H6B 0.9600 .
C6 H6C 0.9600 .
C7 C8 1.507(10) .
C8 C13 1.373(10) .
C8 C9 1.393(10) .
C9 C10 1.399(11) .
C9 H9 0.9300 .
C10 C11 1.362(13) .
C10 H10 0.9300 .
C11 C12 1.388(10) .
C11 H11 0.9300 .
C12 C13 1.405(10) .
C12 C14 1.495(11) .
C13 H13 0.9300 .
C14 H14A 0.9600 .
C14 H14B 0.9600 .
C14 H14C 0.9600 .

loop_
_geom_torsion_atom_site_label_1
_geom_torsion_atom_site_label_2
_geom_torsion_atom_site_label_3
_geom_torsion_atom_site_label_4
_geom_torsion
_geom_torsion_site_symmetry_1
_geom_torsion_site_symmetry_2
_geom_torsion_site_symmetry_3
_geom_torsion_site_symmetry_4
C5 N3 N4 C7 176.4(6) . . . .
Ni1 N3 N4 C7 -3.2(8) . . . .
C4 N1 C1 C2 -0.2(12) . . . .
Ni1 N1 C1 C2 169.5(6) . . . .
C3 N2 C2 C1 -1.0(13) . . . .
N1 C1 C2 N2 1.8(14) . . . .
C2 N2 C3 C4 -1.3(11) . . . .
C1 N1 C4 C3 -2.0(10) . . . .
Ni1 N1 C4 C3 -173.6(5) . . . .
C1 N1 C4 C5 172.8(6) . . . .
Ni1 N1 C4 C5 1.1(7) . . . .
N2 C3 C4 N1 2.8(10) . . . .
N2 C3 C4 C5 -171.5(6) . . . .
N4 N3 C5 C4 -172.8(5) . . . .
Ni1 N3 C5 C4 6.8(9) . . . .
N4 N3 C5 C6 3.7(10) . . . .
Ni1 N3 C5 C6 -176.7(5) . . . .
N1 C4 C5 N3 -4.8(9) . . . .
C3 C4 C5 N3 169.7(6) . . . .
N1 C4 C5 C6 178.6(6) . . . .
C3 C4 C5 C6 -6.9(10) . . . .
Ni1 O1 C7 N4 -6.1(9) . . . .
Ni1 O1 C7 C8 172.4(5) . . . .
N3 N4 C7 O1 6.5(10) . . . .
N3 N4 C7 C8 -172.1(5) . . . .
O1 C7 C8 C13 14.0(10) . . . .
N4 C7 C8 C13 -167.3(6) . . . .
O1 C7 C8 C9 -163.1(7) . . . .
N4 C7 C8 C9 15.6(10) . . . .
C13 C8 C9 C10 1.5(11) . . . .
C7 C8 C9 C10 178.7(8) . . . .
C8 C9 C10 C11 -0.4(14) . . . .
C9 C10 C11 C12 -0.7(16) . . . .
C10 C11 C12 C13 0.7(13) . . . .
C10 C11 C12 C14 -176.5(8) . . . .
C9 C8 C13 C12 -1.6(10) . . . .
C7 C8 C13 C12 -178.7(6) . . . .
C11 C12 C13 C8 0.5(11) . . . .
C14 C12 C13 C8 177.6(7) . . . .
